data_7719779
loop_
_publ_author_name
'Das, Anubhab'
'Mukhopadhyay, Sayantan'
'Rajput, Sagrika'
'Nembenna, Sharanappa'

_publ_section_title
;
 Magnesium catalyzed hydroamination of carbodiimides and hydroboration of
 cyanamides.
;
_journal_issue 47
_journal_name_full 'Dalton transactions (Cambridge, England : 2003)'
_journal_page_first 17553
_journal_page_last 17563
_journal_paper_doi 10.1039/d5dt02335a
_journal_volume 54
_journal_year 2025
_chemical_formula_moiety 'C60 H88 Mg2 N8'
_chemical_formula_sum 'C60 H88 Mg2 N8'
_chemical_formula_weight 970.00
_chemical_properties_physical Air-sensitive,Moisture-sensitive
_space_group_crystal_system monoclinic
_space_group_IT_number 14
_space_group_name_Hall '-P 2yn'
_space_group_name_H-M_alt 'P 1 21/n 1'
_atom_sites_solution_hydrogens geom
_atom_sites_solution_primary iterative
_audit_creation_date 2025-09-23
_audit_creation_method
;
Olex2 1.5
(compiled 2024.02.16 svn.r378c4104 for OlexSys, GUI svn.r6928)
;
_audit_update_record
;
2025-09-23 deposited with the CCDC.	2025-10-28 downloaded from the CCDC.
;
_cell_angle_alpha 90
_cell_angle_beta 102.311(2)
_cell_angle_gamma 90
_cell_formula_units_Z 2
_cell_length_a 13.6329(3)
_cell_length_b 15.0775(3)
_cell_length_c 14.1556(3)
_cell_measurement_reflns_used 16518
_cell_measurement_temperature 100.00(10)
_cell_measurement_theta_max 75.5630
_cell_measurement_theta_min 4.3080
_cell_volume 2842.78(11)
_computing_cell_refinement 'CrysAlisPro 1.171.42.89a (Rigaku OD, 2023)'
_computing_data_collection 'CrysAlisPro 1.171.42.89a (Rigaku OD, 2023)'
_computing_data_reduction 'CrysAlisPro 1.171.42.89a (Rigaku OD, 2023)'
_computing_molecular_graphics 'Olex2 1.5 (Dolomanov et al., 2009)'
_computing_publication_material 'Olex2 1.5 (Dolomanov et al., 2009)'
_computing_structure_refinement 'SHELXL 2019/3 (Sheldrick, 2015)'
_computing_structure_solution 'olex2.solve 1.5 (Bourhis et al., 2015)'
_diffrn_ambient_temperature 100.15
_diffrn_detector_area_resol_mean 5.8140
_diffrn_detector_type 'Pilatus 200K'
_diffrn_measured_fraction_theta_full 1.000
_diffrn_measured_fraction_theta_max 1.000
_diffrn_measurement_details
;
List of Runs (angles in degrees, time in seconds):

  # Type    Start    End  Width  t~exp~   \w     \q     \k     \f   Frames
#--------------------------------------------------------------------------
  1  \w    -61.00  26.00   0.50    0.49    --  -38.50  76.00-130.00  174
  2  \w    -15.00  72.00   0.50    0.49    --   49.31 -76.00 102.00  174
  3  \w     39.00 125.00   0.50    1.96    --  102.63 -76.00 102.00  172
  4  \w    103.00 167.00   0.50    1.96    --  102.63  76.00-130.00  128
  5  \w    -42.00  28.00   0.50    0.49    --  -38.50  37.00 -30.00  140
  6  \w    -42.00  28.00   0.50    0.49    --  -38.50  37.00  30.00  140
  7  \w     46.00 116.00   0.50    0.49    --   49.31  37.00 -30.00  140
  8  \w     35.00 106.00   0.50    1.96    --  102.63 -30.00 120.00  142
  9  \w     38.00 107.00   0.50    1.96    --  102.63 -45.00 150.00  138
 10  \w     40.00 112.00   0.50    1.96    --  102.63-125.00   0.00  144
 11  \w     97.00 166.00   0.50    1.96    --  102.63 125.00-180.00  138
 12  \w     34.00 111.00   0.50    1.96    --  102.63 -15.00  60.00  154
 13  \w     40.00 116.00   0.50    1.96    --  102.63 -61.00 -30.00  152
 14  \w    103.00 167.00   0.50    1.96    --  102.63  77.00-180.00  128
 15  \w    103.00 167.00   0.50    1.96    --  102.63  77.00 120.00  128
 16  \w     97.00 166.00   0.50    1.96    --  102.63 125.00-150.00  138
 17  \w     98.00 165.00   0.50    1.96    --  102.63  45.00 150.00  134
;
_diffrn_measurement_device 'four-circle diffractometer'
_diffrn_measurement_device_type 'SuperNova, Dual, Cu at home/near, Pilatus 200K'
_diffrn_measurement_method '\w scans'
_diffrn_radiation_type CuK\a
_diffrn_radiation_wavelength 1.54184
_diffrn_reflns_av_R_equivalents 0.0467
_diffrn_reflns_av_unetI/netI 0.0297
_diffrn_reflns_Laue_measured_fraction_full 1.000
_diffrn_reflns_Laue_measured_fraction_max 1.000
_diffrn_reflns_limit_h_max 15
_diffrn_reflns_limit_h_min -16
_diffrn_reflns_limit_k_max 15
_diffrn_reflns_limit_k_min -18
_diffrn_reflns_limit_l_max 17
_diffrn_reflns_limit_l_min -17
_diffrn_reflns_number 21398
_diffrn_reflns_point_group_measured_fraction_full 1.000
_diffrn_reflns_point_group_measured_fraction_max 1.000
_diffrn_reflns_theta_full 67.684
_diffrn_reflns_theta_max 68.250
_diffrn_reflns_theta_min 4.088
_exptl_absorpt_coefficient_mu 0.707
_exptl_absorpt_correction_T_max 1.00000
_exptl_absorpt_correction_T_min 0.76279
_exptl_absorpt_correction_type multi-scan
_exptl_absorpt_process_details
;
CrysAlisPro 1.171.42.89a (Rigaku Oxford Diffraction, 2023)
Empirical absorption correction using spherical harmonics,
implemented in SCALE3 ABSPACK scaling algorithm.
;
_exptl_crystal_colour 'metallic light colourless'
_exptl_crystal_colour_lustre metallic
_exptl_crystal_colour_modifier light
_exptl_crystal_colour_primary colourless
_exptl_crystal_density_diffrn 1.133
_exptl_crystal_description block
_exptl_crystal_F_000 1056
_exptl_crystal_size_max 0.2
_exptl_crystal_size_mid 0.18
_exptl_crystal_size_min 0.17
_refine_diff_density_max 0.497
_refine_diff_density_min -0.372
_refine_diff_density_rms 0.063
_refine_ls_extinction_method none
_refine_ls_goodness_of_fit_ref 1.061
_refine_ls_hydrogen_treatment constr
_refine_ls_matrix_type full
_refine_ls_number_parameters 324
_refine_ls_number_reflns 5205
_refine_ls_number_restraints 0
_refine_ls_restrained_S_all 1.061
_refine_ls_R_factor_all 0.0545
_refine_ls_R_factor_gt 0.0522
_refine_ls_shift/su_max 0.002
_refine_ls_shift/su_mean 0.000
_refine_ls_structure_factor_coef Fsqd
_refine_ls_weighting_details 'w=1/[\s^2^(Fo^2^)+(0.0944P)^2^+0.9349P] where P=(Fo^2^+2Fc^2^)/3'
_refine_ls_weighting_scheme calc
_refine_ls_wR_factor_gt 0.1423
_refine_ls_wR_factor_ref 0.1448
_reflns_Friedel_coverage 0.000
_reflns_number_gt 4848
_reflns_number_total 5205
_reflns_threshold_expression 'I > 2\s(I)'
_cod_data_source_file d5dt02335a2.cif
_cod_data_source_block compound_mg_3
_cod_depositor_comments 'Adding full bibliography for 7719777--7719779.cif.'
_cod_original_cell_volume 2842.77(11)
_cod_database_code 7719779
_shelx_shelxl_version_number 2019/3
_shelx_space_group_comment
;
The symmetry employed for this shelxl refinement is uniquely defined
by the following loop, which should always be used as a source of
symmetry information in preference to the above space-group names.
They are only intended as comments.
;
_olex2_refinement_description
;
1. Fixed Uiso
 At 1.2 times of:
  All C(H) groups, All C(H,H) groups
 At 1.5 times of:
  All C(H,H,H) groups
2.a Secondary CH2 refined with riding coordinates:
 C9(H9A,H9B), C32(H32A,H32B), C30(H30A,H30B), C28(H28A,H28B), C34(H34A,H34B),
 C7(H7A,H7B)
2.b Aromatic/amide H refined with riding coordinates:
 C6(H6), C3(H3), C26(H26), C12(H12), C24(H24), C25(H25), C13(H13), C11(H11)
2.c Idealised Me refined as rotating group:
 C5(H5A,H5B,H5C), C1(H1A,H1B,H1C), C35(H35A,H35B,H35C), C10(H10A,H10B,H10C),
 C31(H31A,H31B,H31C), C29(H29A,H29B,H29C), C33(H33A,H33B,H33C), C8(H8A,H8B,H8C)
;
_olex2_submission_special_instructions 'No special instructions were received'
_oxdiff_exptl_absorpt_empirical_details
;
Empirical correction (ABSPACK) includes:
- Absorption correction using spherical harmonics
- Frame scaling
;

loop_
_space_group_symop_operation_xyz
'x, y, z'
'-x+1/2, y+1/2, -z+1/2'
'-x, -y, -z'
'x-1/2, -y-1/2, z-1/2'

loop_
_atom_site_label
_atom_site_type_symbol
_atom_site_fract_x
_atom_site_fract_y
_atom_site_fract_z
_atom_site_U_iso_or_equiv
_atom_site_adp_type
_atom_site_occupancy
_atom_site_site_symmetry_order
_atom_site_calc_flag
_atom_site_refinement_flags_posn
_atom_site_refinement_flags_adp
_atom_site_refinement_flags_occupancy
_atom_site_disorder_assembly
_atom_site_disorder_group
Mg1 Mg 0.59815(3) 0.45846(3) 0.52274(3) 0.02085(16) Uani 1 1 d . . . . .
N3 N 0.45335(9) 0.41313(8) 0.49198(9) 0.0230(3) Uani 1 1 d . . . . .
N1 N 0.69668(9) 0.41319(8) 0.64567(9) 0.0225(3) Uani 1 1 d . . . . .
N2 N 0.69727(9) 0.42221(8) 0.43829(9) 0.0230(3) Uani 1 1 d . . . . .
N4 N 0.41936(9) 0.25769(9) 0.49493(10) 0.0297(3) Uani 1 1 d . . . . .
C2 C 0.75348(10) 0.34264(10) 0.63989(11) 0.0232(3) Uani 1 1 d . . . . .
C4 C 0.75644(10) 0.35223(10) 0.46154(11) 0.0237(3) Uani 1 1 d . . . . .
C22 C 0.69457(11) 0.44702(10) 0.73999(11) 0.0235(3) Uani 1 1 d . . . . .
C6 C 0.39627(10) 0.34628(10) 0.48819(11) 0.0249(3) Uani 1 1 d . . . . .
H6 H 0.326796 0.359621 0.479298 0.030 Uiso 1 1 calc R U . . .
C3 C 0.77445(10) 0.31078(10) 0.55250(11) 0.0241(3) Uani 1 1 d . . . . .
H3 H 0.804734 0.253806 0.555612 0.029 Uiso 1 1 calc R U . . .
C0AA C 0.62893(12) 0.45910(10) 0.26676(11) 0.0267(3) Uani 1 1 d . . . . .
C1AA C 0.70196(11) 0.47050(10) 0.35217(11) 0.0244(3) Uani 1 1 d . . . . .
C23 C 0.75652(11) 0.51918(10) 0.77598(11) 0.0264(3) Uani 1 1 d . . . . .
C27 C 0.62849(11) 0.41094(10) 0.79385(11) 0.0260(3) Uani 1 1 d . . . . .
C14 C 0.77953(11) 0.53352(10) 0.35721(11) 0.0267(3) Uani 1 1 d . . . . .
C5 C 0.80962(11) 0.31322(11) 0.38767(12) 0.0291(3) Uani 1 1 d . . . . .
H5A H 0.759910 0.289005 0.333417 0.044 Uiso 1 1 calc R U . . .
H5B H 0.854774 0.265753 0.417706 0.044 Uiso 1 1 calc R U . . .
H5C H 0.848620 0.359639 0.364027 0.044 Uiso 1 1 calc R U . . .
C9 C 0.52296(11) 0.22636(10) 0.51166(12) 0.0294(3) Uani 1 1 d . . . . .
H9A H 0.536587 0.188752 0.570337 0.035 Uiso 1 1 calc R U . . .
H9B H 0.568600 0.278108 0.524064 0.035 Uiso 1 1 calc R U . . .
C26 C 0.63018(12) 0.44563(11) 0.88561(12) 0.0311(4) Uani 1 1 d . . . . .
H26 H 0.587729 0.420516 0.923712 0.037 Uiso 1 1 calc R U . . .
C32 C 0.54581(12) 0.39156(11) 0.25849(12) 0.0306(4) Uani 1 1 d . . . . .
H32A H 0.480267 0.422473 0.243137 0.037 Uiso 1 1 calc R U . . .
H32B H 0.551413 0.361477 0.321585 0.037 Uiso 1 1 calc R U . . .
C12 C 0.71158(14) 0.57249(11) 0.19083(12) 0.0337(4) Uani 1 1 d . . . . .
H12 H 0.714986 0.606992 0.135458 0.040 Uiso 1 1 calc R U . . .
C30 C 0.55626(12) 0.33787(11) 0.75261(12) 0.0306(4) Uani 1 1 d . . . . .
H30A H 0.584745 0.304375 0.704609 0.037 Uiso 1 1 calc R U . . .
H30B H 0.492668 0.365135 0.717938 0.037 Uiso 1 1 calc R U . . .
C24 C 0.75394(13) 0.55278(11) 0.86701(12) 0.0322(4) Uani 1 1 d . . . . .
H24 H 0.795178 0.601925 0.891559 0.039 Uiso 1 1 calc R U . . .
C25 C 0.69208(13) 0.51561(12) 0.92237(12) 0.0344(4) Uani 1 1 d . . . . .
H25 H 0.692251 0.538074 0.985101 0.041 Uiso 1 1 calc R U . . .
C13 C 0.78281(13) 0.58378(11) 0.27568(12) 0.0314(4) Uani 1 1 d . . . . .
H13 H 0.834593 0.626437 0.278179 0.038 Uiso 1 1 calc R U . . .
C1 C 0.80273(12) 0.29291(11) 0.73084(11) 0.0296(3) Uani 1 1 d . . . . .
H1A H 0.854208 0.330494 0.770469 0.044 Uiso 1 1 calc R U . . .
H1B H 0.833896 0.238572 0.713102 0.044 Uiso 1 1 calc R U . . .
H1C H 0.751890 0.277554 0.767699 0.044 Uiso 1 1 calc R U . . .
C28 C 0.82556(12) 0.56184(11) 0.71865(12) 0.0295(3) Uani 1 1 d . . . . .
H28A H 0.839954 0.623283 0.742226 0.035 Uiso 1 1 calc R U . . .
H28B H 0.790010 0.565312 0.650045 0.035 Uiso 1 1 calc R U . . .
C11 C 0.63553(12) 0.51107(11) 0.18664(11) 0.0313(4) Uani 1 1 d . . . . .
H11 H 0.586818 0.504063 0.128183 0.038 Uiso 1 1 calc R U . . .
C34 C 0.85639(12) 0.54457(11) 0.45087(12) 0.0300(4) Uani 1 1 d . . . . .
H34A H 0.900390 0.491652 0.460159 0.036 Uiso 1 1 calc R U . . .
H34B H 0.820570 0.545974 0.504770 0.036 Uiso 1 1 calc R U . . .
C35 C 0.92221(13) 0.62649(12) 0.45787(13) 0.0350(4) Uani 1 1 d . . . . .
H35A H 0.965262 0.622192 0.410755 0.053 Uiso 1 1 calc R U . . .
H35B H 0.964111 0.630811 0.523193 0.053 Uiso 1 1 calc R U . . .
H35C H 0.879760 0.679374 0.444178 0.053 Uiso 1 1 calc R U . . .
C7 C 0.34172(12) 0.19313(11) 0.50183(13) 0.0339(4) Uani 1 1 d . . . . .
H7A H 0.355123 0.137848 0.469015 0.041 Uiso 1 1 calc R U . . .
H7B H 0.276060 0.216472 0.466989 0.041 Uiso 1 1 calc R U . . .
C10 C 0.54620(13) 0.17365(13) 0.42778(13) 0.0385(4) Uani 1 1 d . . . . .
H10A H 0.532199 0.210132 0.369143 0.058 Uiso 1 1 calc R U . . .
H10B H 0.504233 0.120279 0.417522 0.058 Uiso 1 1 calc R U . . .
H10C H 0.617162 0.156485 0.442490 0.058 Uiso 1 1 calc R U . . .
C31 C 0.53290(14) 0.27342(12) 0.82655(13) 0.0394(4) Uani 1 1 d . . . . .
H31A H 0.489563 0.226028 0.793544 0.059 Uiso 1 1 calc R U . . .
H31B H 0.498459 0.304716 0.870778 0.059 Uiso 1 1 calc R U . . .
H31C H 0.595543 0.247727 0.863294 0.059 Uiso 1 1 calc R U . . .
C29 C 0.92477(13) 0.51375(13) 0.72409(14) 0.0388(4) Uani 1 1 d . . . . .
H29A H 0.967248 0.548386 0.689983 0.058 Uiso 1 1 calc R U . . .
H29B H 0.911969 0.455233 0.693836 0.058 Uiso 1 1 calc R U . . .
H29C H 0.958962 0.506667 0.791942 0.058 Uiso 1 1 calc R U . . .
C33 C 0.54882(14) 0.32228(13) 0.18104(15) 0.0419(4) Uani 1 1 d . . . . .
H33A H 0.536528 0.350945 0.117472 0.063 Uiso 1 1 calc R U . . .
H33B H 0.496933 0.277488 0.181945 0.063 Uiso 1 1 calc R U . . .
H33C H 0.614933 0.293766 0.193815 0.063 Uiso 1 1 calc R U . . .
C8 C 0.33478(16) 0.17099(14) 0.60516(15) 0.0476(5) Uani 1 1 d . . . . .
H8A H 0.280488 0.128192 0.604263 0.071 Uiso 1 1 calc R U . . .
H8B H 0.320893 0.225212 0.638187 0.071 Uiso 1 1 calc R U . . .
H8C H 0.398480 0.145335 0.639524 0.071 Uiso 1 1 calc R U . . .

loop_
_atom_site_aniso_label
_atom_site_aniso_U_11
_atom_site_aniso_U_22
_atom_site_aniso_U_33
_atom_site_aniso_U_23
_atom_site_aniso_U_13
_atom_site_aniso_U_12
Mg1 0.0142(3) 0.0238(3) 0.0252(3) 0.00056(18) 0.00566(19) 0.00184(16)
N3 0.0171(6) 0.0253(6) 0.0272(6) 0.0004(5) 0.0062(5) 0.0020(5)
N1 0.0169(6) 0.0249(6) 0.0260(6) -0.0004(5) 0.0050(5) 0.0001(4)
N2 0.0169(6) 0.0263(6) 0.0266(6) -0.0008(5) 0.0065(5) 0.0011(5)
N4 0.0181(6) 0.0263(7) 0.0432(8) 0.0001(6) 0.0028(5) -0.0008(5)
C2 0.0146(6) 0.0248(7) 0.0299(7) 0.0001(6) 0.0040(5) -0.0022(5)
C4 0.0142(6) 0.0260(7) 0.0314(7) -0.0056(6) 0.0062(5) -0.0021(5)
C22 0.0184(7) 0.0256(7) 0.0254(7) 0.0014(6) 0.0026(5) 0.0034(5)
C6 0.0162(7) 0.0290(8) 0.0296(7) 0.0014(6) 0.0049(6) 0.0020(5)
C3 0.0162(6) 0.0231(7) 0.0329(8) -0.0014(6) 0.0048(6) 0.0025(5)
C0AA 0.0236(7) 0.0289(8) 0.0290(8) -0.0031(6) 0.0086(6) 0.0039(6)
C1AA 0.0220(7) 0.0260(7) 0.0272(7) -0.0015(6) 0.0098(6) 0.0040(6)
C23 0.0212(7) 0.0280(8) 0.0296(8) 0.0011(6) 0.0044(6) 0.0006(6)
C27 0.0214(7) 0.0284(8) 0.0279(8) 0.0028(6) 0.0046(6) 0.0024(6)
C14 0.0241(7) 0.0285(8) 0.0295(8) -0.0025(6) 0.0103(6) 0.0011(6)
C5 0.0229(7) 0.0311(8) 0.0348(8) -0.0038(6) 0.0099(6) 0.0043(6)
C9 0.0194(7) 0.0262(7) 0.0402(9) -0.0011(6) 0.0011(6) 0.0033(6)
C26 0.0278(8) 0.0382(9) 0.0292(8) 0.0024(7) 0.0100(6) 0.0006(6)
C32 0.0232(7) 0.0382(9) 0.0307(8) -0.0011(7) 0.0064(6) -0.0010(6)
C12 0.0429(10) 0.0320(8) 0.0287(8) 0.0015(7) 0.0137(7) -0.0002(7)
C30 0.0251(8) 0.0341(8) 0.0326(8) 0.0005(7) 0.0061(6) -0.0041(6)
C24 0.0302(8) 0.0321(8) 0.0332(9) -0.0042(7) 0.0044(7) -0.0029(6)
C25 0.0361(9) 0.0405(9) 0.0270(8) -0.0055(7) 0.0074(6) 0.0013(7)
C13 0.0348(9) 0.0295(8) 0.0326(8) -0.0024(6) 0.0134(7) -0.0049(6)
C1 0.0256(8) 0.0302(8) 0.0317(8) 0.0014(6) 0.0032(6) 0.0042(6)
C28 0.0261(8) 0.0296(8) 0.0324(8) -0.0009(6) 0.0058(6) -0.0051(6)
C11 0.0315(8) 0.0360(9) 0.0265(8) -0.0016(6) 0.0062(6) 0.0026(7)
C34 0.0264(8) 0.0335(9) 0.0314(8) -0.0007(6) 0.0087(6) -0.0027(6)
C35 0.0322(8) 0.0343(9) 0.0378(9) -0.0029(7) 0.0055(7) -0.0049(7)
C7 0.0254(8) 0.0304(8) 0.0441(9) 0.0007(7) 0.0033(7) -0.0055(6)
C10 0.0315(9) 0.0432(10) 0.0392(9) -0.0040(8) 0.0038(7) 0.0054(7)
C31 0.0426(10) 0.0387(9) 0.0414(10) -0.0013(8) 0.0189(8) -0.0104(8)
C29 0.0268(8) 0.0407(10) 0.0506(10) 0.0051(8) 0.0117(7) -0.0032(7)
C33 0.0319(9) 0.0453(10) 0.0510(11) -0.0156(8) 0.0143(8) -0.0109(7)
C8 0.0429(11) 0.0497(11) 0.0499(11) 0.0045(9) 0.0093(9) -0.0121(9)

loop_
_atom_type_symbol
_atom_type_description
_atom_type_scat_dispersion_real
_atom_type_scat_dispersion_imag
_atom_type_scat_source
C C 0.0181 0.0091 'International Tables Vol C Tables 4.2.6.8 and 6.1.1.4'
H H 0.0000 0.0000 'International Tables Vol C Tables 4.2.6.8 and 6.1.1.4'
Mg Mg 0.1719 0.1771 'International Tables Vol C Tables 4.2.6.8 and 6.1.1.4'
N N 0.0311 0.0180 'International Tables Vol C Tables 4.2.6.8 and 6.1.1.4'

loop_
_geom_angle_atom_site_label_1
_geom_angle_atom_site_label_2
_geom_angle_atom_site_label_3
_geom_angle
_geom_angle_site_symmetry_1
_geom_angle_site_symmetry_3
_geom_angle_publ_flag
N3 Mg1 Mg1 45.12(4) . 3_666 ?
N3 Mg1 Mg1 44.87(4) 3_666 3_666 ?
N3 Mg1 N3 89.99(5) . 3_666 ?
N3 Mg1 N1 122.78(5) 3_666 . ?
N3 Mg1 N1 119.43(5) . . ?
N3 Mg1 N2 120.69(5) . . ?
N3 Mg1 N2 116.32(5) 3_666 . ?
N1 Mg1 Mg1 136.91(4) . 3_666 ?
N2 Mg1 Mg1 132.40(4) . 3_666 ?
N2 Mg1 N1 90.68(5) . . ?
Mg1 N3 Mg1 90.01(5) . 3_666 ?
C6 N3 Mg1 146.14(11) . . ?
C6 N3 Mg1 123.47(10) . 3_666 ?
C2 N1 Mg1 119.58(10) . . ?
C2 N1 C22 117.99(12) . . ?
C22 N1 Mg1 121.72(9) . . ?
C4 N2 Mg1 120.44(10) . . ?
C4 N2 C1AA 118.70(12) . . ?
C1AA N2 Mg1 120.84(9) . . ?
C6 N4 C9 121.76(12) . . ?
C6 N4 C7 119.77(13) . . ?
C7 N4 C9 117.68(13) . . ?
N1 C2 C3 123.78(13) . . ?
N1 C2 C1 120.11(13) . . ?
C3 C2 C1 116.09(13) . . ?
N2 C4 C3 124.02(13) . . ?
N2 C4 C5 119.57(13) . . ?
C3 C4 C5 116.40(13) . . ?
C23 C22 N1 118.88(13) . . ?
C23 C22 C27 120.50(14) . . ?
C27 C22 N1 120.56(13) . . ?
N3 C6 N4 129.94(13) . . ?
N3 C6 H6 115.0 . . ?
N4 C6 H6 115.0 . . ?
C2 C3 H3 115.7 . . ?
C4 C3 C2 128.54(13) . . ?
C4 C3 H3 115.7 . . ?
C1AA C0AA C32 122.17(14) . . ?
C11 C0AA C1AA 118.30(14) . . ?
C11 C0AA C32 119.52(14) . . ?
C0AA C1AA N2 121.24(13) . . ?
C0AA C1AA C14 120.80(14) . . ?
C14 C1AA N2 117.88(13) . . ?
C22 C23 C28 122.00(14) . . ?
C24 C23 C22 119.06(14) . . ?
C24 C23 C28 118.93(14) . . ?
C22 C27 C30 120.84(14) . . ?
C26 C27 C22 118.27(14) . . ?
C26 C27 C30 120.89(14) . . ?
C1AA C14 C34 119.31(14) . . ?
C13 C14 C1AA 118.78(15) . . ?
C13 C14 C34 121.91(14) . . ?
C4 C5 H5A 109.5 . . ?
C4 C5 H5B 109.5 . . ?
C4 C5 H5C 109.5 . . ?
H5A C5 H5B 109.5 . . ?
H5A C5 H5C 109.5 . . ?
H5B C5 H5C 109.5 . . ?
N4 C9 H9A 108.9 . . ?
N4 C9 H9B 108.9 . . ?
N4 C9 C10 113.50(13) . . ?
H9A C9 H9B 107.7 . . ?
C10 C9 H9A 108.9 . . ?
C10 C9 H9B 108.9 . . ?
C27 C26 H26 119.2 . . ?
C25 C26 C27 121.62(15) . . ?
C25 C26 H26 119.2 . . ?
C0AA C32 H32A 109.1 . . ?
C0AA C32 H32B 109.1 . . ?
C0AA C32 C33 112.58(13) . . ?
H32A C32 H32B 107.8 . . ?
C33 C32 H32A 109.1 . . ?
C33 C32 H32B 109.1 . . ?
C13 C12 H12 120.0 . . ?
C11 C12 H12 120.0 . . ?
C11 C12 C13 120.04(15) . . ?
C27 C30 H30A 108.6 . . ?
C27 C30 H30B 108.6 . . ?
C27 C30 C31 114.70(14) . . ?
H30A C30 H30B 107.6 . . ?
C31 C30 H30A 108.6 . . ?
C31 C30 H30B 108.6 . . ?
C23 C24 H24 119.5 . . ?
C25 C24 C23 120.98(15) . . ?
C25 C24 H24 119.5 . . ?
C26 C25 C24 119.49(15) . . ?
C26 C25 H25 120.3 . . ?
C24 C25 H25 120.3 . . ?
C14 C13 H13 119.6 . . ?
C12 C13 C14 120.84(15) . . ?
C12 C13 H13 119.6 . . ?
C2 C1 H1A 109.5 . . ?
C2 C1 H1B 109.5 . . ?
C2 C1 H1C 109.5 . . ?
H1A C1 H1B 109.5 . . ?
H1A C1 H1C 109.5 . . ?
H1B C1 H1C 109.5 . . ?
C23 C28 H28A 108.6 . . ?
C23 C28 H28B 108.6 . . ?
C23 C28 C29 114.74(14) . . ?
H28A C28 H28B 107.6 . . ?
C29 C28 H28A 108.6 . . ?
C29 C28 H28B 108.6 . . ?
C0AA C11 H11 119.4 . . ?
C12 C11 C0AA 121.24(15) . . ?
C12 C11 H11 119.4 . . ?
C14 C34 H34A 108.3 . . ?
C14 C34 H34B 108.3 . . ?
C14 C34 C35 115.86(14) . . ?
H34A C34 H34B 107.4 . . ?
C35 C34 H34A 108.3 . . ?
C35 C34 H34B 108.3 . . ?
C34 C35 H35A 109.5 . . ?
C34 C35 H35B 109.5 . . ?
C34 C35 H35C 109.5 . . ?
H35A C35 H35B 109.5 . . ?
H35A C35 H35C 109.5 . . ?
H35B C35 H35C 109.5 . . ?
N4 C7 H7A 108.8 . . ?
N4 C7 H7B 108.8 . . ?
N4 C7 C8 113.94(14) . . ?
H7A C7 H7B 107.7 . . ?
C8 C7 H7A 108.8 . . ?
C8 C7 H7B 108.8 . . ?
C9 C10 H10A 109.5 . . ?
C9 C10 H10B 109.5 . . ?
C9 C10 H10C 109.5 . . ?
H10A C10 H10B 109.5 . . ?
H10A C10 H10C 109.5 . . ?
H10B C10 H10C 109.5 . . ?
C30 C31 H31A 109.5 . . ?
C30 C31 H31B 109.5 . . ?
C30 C31 H31C 109.5 . . ?
H31A C31 H31B 109.5 . . ?
H31A C31 H31C 109.5 . . ?
H31B C31 H31C 109.5 . . ?
C28 C29 H29A 109.5 . . ?
C28 C29 H29B 109.5 . . ?
C28 C29 H29C 109.5 . . ?
H29A C29 H29B 109.5 . . ?
H29A C29 H29C 109.5 . . ?
H29B C29 H29C 109.5 . . ?
C32 C33 H33A 109.5 . . ?
C32 C33 H33B 109.5 . . ?
C32 C33 H33C 109.5 . . ?
H33A C33 H33B 109.5 . . ?
H33A C33 H33C 109.5 . . ?
H33B C33 H33C 109.5 . . ?
C7 C8 H8A 109.5 . . ?
C7 C8 H8B 109.5 . . ?
C7 C8 H8C 109.5 . . ?
H8A C8 H8B 109.5 . . ?
H8A C8 H8C 109.5 . . ?
H8B C8 H8C 109.5 . . ?

loop_
_geom_bond_atom_site_label_1
_geom_bond_atom_site_label_2
_geom_bond_distance
_geom_bond_site_symmetry_2
_geom_bond_publ_flag
Mg1 Mg1 2.9001(9) 3_666 ?
Mg1 N3 2.0548(13) 3_666 ?
Mg1 N3 2.0462(13) . ?
Mg1 N1 2.0740(13) . ?
Mg1 N2 2.0598(13) . ?
N3 C6 1.267(2) . ?
N1 C2 1.3285(19) . ?
N1 C22 1.4352(19) . ?
N2 C4 1.3263(19) . ?
N2 C1AA 1.4331(19) . ?
N4 C6 1.371(2) . ?
N4 C9 1.4600(19) . ?
N4 C7 1.457(2) . ?
C2 C3 1.412(2) . ?
C2 C1 1.517(2) . ?
C4 C3 1.405(2) . ?
C4 C5 1.513(2) . ?
C22 C23 1.405(2) . ?
C22 C27 1.408(2) . ?
C6 H6 0.9500 . ?
C3 H3 0.9500 . ?
C0AA C1AA 1.403(2) . ?
C0AA C32 1.509(2) . ?
C0AA C11 1.397(2) . ?
C1AA C14 1.412(2) . ?
C23 C24 1.392(2) . ?
C23 C28 1.511(2) . ?
C27 C26 1.396(2) . ?
C27 C30 1.510(2) . ?
C14 C13 1.389(2) . ?
C14 C34 1.514(2) . ?
C5 H5A 0.9800 . ?
C5 H5B 0.9800 . ?
C5 H5C 0.9800 . ?
C9 H9A 0.9900 . ?
C9 H9B 0.9900 . ?
C9 C10 1.517(2) . ?
C26 H26 0.9500 . ?
C26 C25 1.382(2) . ?
C32 H32A 0.9900 . ?
C32 H32B 0.9900 . ?
C32 C33 1.521(2) . ?
C12 H12 0.9500 . ?
C12 C13 1.385(3) . ?
C12 C11 1.382(2) . ?
C30 H30A 0.9900 . ?
C30 H30B 0.9900 . ?
C30 C31 1.511(2) . ?
C24 H24 0.9500 . ?
C24 C25 1.386(2) . ?
C25 H25 0.9500 . ?
C13 H13 0.9500 . ?
C1 H1A 0.9800 . ?
C1 H1B 0.9800 . ?
C1 H1C 0.9800 . ?
C28 H28A 0.9900 . ?
C28 H28B 0.9900 . ?
C28 C29 1.522(2) . ?
C11 H11 0.9500 . ?
C34 H34A 0.9900 . ?
C34 H34B 0.9900 . ?
C34 C35 1.517(2) . ?
C35 H35A 0.9800 . ?
C35 H35B 0.9800 . ?
C35 H35C 0.9800 . ?
C7 H7A 0.9900 . ?
C7 H7B 0.9900 . ?
C7 C8 1.523(3) . ?
C10 H10A 0.9800 . ?
C10 H10B 0.9800 . ?
C10 H10C 0.9800 . ?
C31 H31A 0.9800 . ?
C31 H31B 0.9800 . ?
C31 H31C 0.9800 . ?
C29 H29A 0.9800 . ?
C29 H29B 0.9800 . ?
C29 H29C 0.9800 . ?
C33 H33A 0.9800 . ?
C33 H33B 0.9800 . ?
C33 H33C 0.9800 . ?
C8 H8A 0.9800 . ?
C8 H8B 0.9800 . ?
C8 H8C 0.9800 . ?

loop_
_geom_torsion_atom_site_label_1
_geom_torsion_atom_site_label_2
_geom_torsion_atom_site_label_3
_geom_torsion_atom_site_label_4
_geom_torsion
_geom_torsion_site_symmetry_1
_geom_torsion_site_symmetry_2
_geom_torsion_site_symmetry_3
_geom_torsion_site_symmetry_4
_geom_torsion_publ_flag
Mg1 N3 C6 N4 178.68(13) 3_666 . . . ?
Mg1 N3 C6 N4 -11.1(3) . . . . ?
Mg1 N1 C2 C3 19.45(18) . . . . ?
Mg1 N1 C2 C1 -162.43(11) . . . . ?
Mg1 N1 C22 C23 -92.10(14) . . . . ?
Mg1 N1 C22 C27 85.26(15) . . . . ?
Mg1 N2 C4 C3 -15.31(19) . . . . ?
Mg1 N2 C4 C5 165.13(10) . . . . ?
Mg1 N2 C1AA C0AA -76.94(16) . . . . ?
Mg1 N2 C1AA C14 99.82(14) . . . . ?
N1 C2 C3 C4 11.8(2) . . . . ?
N1 C22 C23 C24 179.34(13) . . . . ?
N1 C22 C23 C28 -0.3(2) . . . . ?
N1 C22 C27 C26 179.34(13) . . . . ?
N1 C22 C27 C30 -1.8(2) . . . . ?
N2 C4 C3 C2 -14.4(2) . . . . ?
N2 C1AA C14 C13 -177.23(13) . . . . ?
N2 C1AA C14 C34 2.7(2) . . . . ?
C2 N1 C22 C23 97.62(16) . . . . ?
C2 N1 C22 C27 -85.02(17) . . . . ?
C4 N2 C1AA C0AA 101.49(16) . . . . ?
C4 N2 C1AA C14 -81.75(17) . . . . ?
C22 N1 C2 C3 -170.05(13) . . . . ?
C22 N1 C2 C1 8.06(19) . . . . ?
C22 C23 C24 C25 0.6(2) . . . . ?
C22 C23 C28 C29 -81.53(19) . . . . ?
C22 C27 C26 C25 2.2(2) . . . . ?
C22 C27 C30 C31 148.23(15) . . . . ?
C6 N4 C9 C10 -114.96(17) . . . . ?
C6 N4 C7 C8 -91.34(19) . . . . ?
C0AA C1AA C14 C13 -0.5(2) . . . . ?
C0AA C1AA C14 C34 179.42(13) . . . . ?
C1AA N2 C4 C3 166.25(13) . . . . ?
C1AA N2 C4 C5 -13.3(2) . . . . ?
C1AA C0AA C32 C33 -118.88(17) . . . . ?
C1AA C0AA C11 C12 -0.2(2) . . . . ?
C1AA C14 C13 C12 -0.1(2) . . . . ?
C1AA C14 C34 C35 -166.66(14) . . . . ?
C23 C22 C27 C26 -3.3(2) . . . . ?
C23 C22 C27 C30 175.47(14) . . . . ?
C23 C24 C25 C26 -1.7(3) . . . . ?
C27 C22 C23 C24 2.0(2) . . . . ?
C27 C22 C23 C28 -177.68(14) . . . . ?
C27 C26 C25 C24 0.2(3) . . . . ?
C5 C4 C3 C2 165.18(14) . . . . ?
C9 N4 C6 N3 1.9(3) . . . . ?
C9 N4 C7 C8 78.66(19) . . . . ?
C26 C27 C30 C31 -33.0(2) . . . . ?
C32 C0AA C1AA N2 -4.2(2) . . . . ?
C32 C0AA C1AA C14 179.19(14) . . . . ?
C32 C0AA C11 C12 -178.83(15) . . . . ?
C30 C27 C26 C25 -176.57(15) . . . . ?
C24 C23 C28 C29 98.81(18) . . . . ?
C13 C14 C34 C35 13.2(2) . . . . ?
C13 C12 C11 C0AA -0.3(3) . . . . ?
C1 C2 C3 C4 -166.40(14) . . . . ?
C28 C23 C24 C25 -179.76(15) . . . . ?
C11 C0AA C1AA N2 177.25(13) . . . . ?
C11 C0AA C1AA C14 0.6(2) . . . . ?
C11 C0AA C32 C33 59.7(2) . . . . ?
C11 C12 C13 C14 0.5(3) . . . . ?
C34 C14 C13 C12 -179.95(15) . . . . ?
C7 N4 C6 N3 171.51(16) . . . . ?
C7 N4 C9 C10 75.24(19) . . . . ?
